data_8102146
loop_
_publ_author_name
'Glatz, Germund'
'Irrgang, Torsten'
'Kempe, Rhett'

_publ_section_title
;
Crystal structure of (4-methyl-pyridin-2-yl)-(2,4,6-trimethyl-phenyl)-
amine, C~15~H~18~N~2~
;
_journal_issue 3
_journal_name_full 'Zeitschrift f\"ur Kristallographie - New Crystal Structures'
_journal_page_first 265
_journal_page_last 266
_journal_volume 222
_journal_year 2007
_chemical_formula_sum 'C15 H18 N2'
_chemical_formula_weight 226.31
_chemical_name_systematic
;
(4-methyl-pyridin-2-yl)-(2,4,6-trimethyl-phenyl)-amine
;
_space_group_IT_number 2
_symmetry_cell_setting triclinic
_symmetry_space_group_name_Hall '-P 1'
_symmetry_space_group_name_H-M 'P -1'
_atom_sites_solution_hydrogens geom
_atom_sites_solution_primary direct
_atom_sites_solution_secondary difmap
_audit_creation_method SHELXL-97
_cell_angle_alpha 79.418(9)
_cell_angle_beta 73.391(9)
_cell_angle_gamma 84.103(9)
_cell_formula_units_Z 2
_cell_length_a 7.6360(9)
_cell_length_b 8.0350(9)
_cell_length_c 11.2080(13)
_cell_measurement_reflns_used all
_cell_measurement_temperature 173(2)
_cell_volume 646.85(13)
_computing_data_collection X-AREA-STOE
_computing_structure_refinement 'SHELXL-97 (Sheldrick, 1997)'
_computing_structure_solution SIR-97
_diffrn_ambient_temperature 173(2)
_diffrn_measured_fraction_theta_full 0.994
_diffrn_measured_fraction_theta_max 0.994
_diffrn_measurement_device_type 'Stoe IPDS 2'
_diffrn_measurement_method omega
_diffrn_radiation_monochromator graphite
_diffrn_radiation_source 'fine-focus sealed tube'
_diffrn_radiation_type MoK\a
_diffrn_radiation_wavelength 0.71069
_diffrn_reflns_av_R_equivalents 0.0720
_diffrn_reflns_av_sigmaI/netI 0.0444
_diffrn_reflns_limit_h_max 9
_diffrn_reflns_limit_h_min -8
_diffrn_reflns_limit_k_max 9
_diffrn_reflns_limit_k_min -9
_diffrn_reflns_limit_l_max 13
_diffrn_reflns_limit_l_min -13
_diffrn_reflns_number 8710
_diffrn_reflns_theta_full 25.67
_diffrn_reflns_theta_max 25.67
_diffrn_reflns_theta_min 1.92
_exptl_absorpt_coefficient_mu 0.069
_exptl_absorpt_correction_type none
_exptl_crystal_colour colorless
_exptl_crystal_density_diffrn 1.162
_exptl_crystal_density_method 'not measured'
_exptl_crystal_description prism
_exptl_crystal_F_000 244
_exptl_crystal_size_max 0.64
_exptl_crystal_size_mid 0.44
_exptl_crystal_size_min 0.26
_refine_diff_density_max 0.178
_refine_diff_density_min -0.215
_refine_diff_density_rms 0.055
_refine_ls_extinction_method none
_refine_ls_goodness_of_fit_ref 1.073
_refine_ls_hydrogen_treatment mixed
_refine_ls_matrix_type full
_refine_ls_number_parameters 162
_refine_ls_number_reflns 2447
_refine_ls_number_restraints 0
_refine_ls_restrained_S_all 1.073
_refine_ls_R_factor_all 0.0542
_refine_ls_R_factor_gt 0.0465
_refine_ls_shift/su_max 0.021
_refine_ls_shift/su_mean 0.001
_refine_ls_structure_factor_coef Fsqd
_refine_ls_weighting_details 'calc w=1/[\s^2^(Fo^2^)+(0.0708P)^2^+0.1050P] where P=(Fo^2^+2Fc^2^)/3'
_refine_ls_weighting_scheme calc
_refine_ls_wR_factor_gt 0.1265
_refine_ls_wR_factor_ref 0.1309
_reflns_number_gt 2026
_reflns_number_total 2447
_reflns_threshold_expression >2sigma(I)
_cod_data_source_file 1267-2036.cff
_cod_data_source_block k437a
_cod_original_sg_symbol_H-M P-1
_cod_database_code 8102146
_cell_measurement_2theta_min 3.84
_cell_measurement_2theta_max 52.18

loop_
_symmetry_equiv_pos_as_xyz
'x, y, z'
'-x, -y, -z'

loop_
_atom_site_label
_atom_site_type_symbol
_atom_site_fract_x
_atom_site_fract_y
_atom_site_fract_z
_atom_site_U_iso_or_equiv
_atom_site_adp_type
_atom_site_occupancy
_atom_site_symmetry_multiplicity
_atom_site_Wyckoff_symbol
_atom_site_calc_flag
_atom_site_refinement_flags
_atom_site_disorder_assembly
_atom_site_disorder_group
C1 C 0.3293(2) -0.24562(19) 1.01894(14) 0.0416(4) Uani 1 2 i d . . .
H1 H 0.2820 -0.3258 1.0921 0.050 Uiso 1 2 i calc R . .
C2 C 0.5135(2) -0.2571(2) 0.96190(15) 0.0428(4) Uani 1 2 i d . . .
H2 H 0.5901 -0.3447 0.9933 0.051 Uiso 1 2 i calc R . .
C3 C 0.58583(19) -0.13754(18) 0.85692(14) 0.0359(3) Uani 1 2 i d . . .
C4 C 0.46717(18) -0.01798(17) 0.81275(13) 0.0332(3) Uani 1 2 i d . . .
H4 H 0.5121 0.0640 0.7402 0.040 Uiso 1 2 i calc R . .
C5 C 0.27946(18) -0.01746(16) 0.87518(12) 0.0292(3) Uani 1 2 i d . . .
C6 C 0.7889(2) -0.1367(2) 0.79584(17) 0.0486(4) Uani 1 2 i d . . .
H6A H 0.8167 -0.0346 0.7323 0.073 Uiso 1 2 i calc R . .
H6B H 0.8290 -0.2375 0.7553 0.073 Uiso 1 2 i calc R . .
H6C H 0.8531 -0.1376 0.8602 0.073 Uiso 1 2 i calc R . .
C7 C 0.19284(17) 0.21565(16) 0.72271(12) 0.0288(3) Uani 1 2 i d . . .
C8 C 0.17675(18) 0.39008(17) 0.72721(13) 0.0313(3) Uani 1 2 i d . . .
C9 C 0.2082(2) 0.50281(17) 0.61515(14) 0.0360(3) Uani 1 2 i d . . .
H9 H 0.1948 0.6209 0.6183 0.043 Uiso 1 2 i calc R . .
C10 C 0.2586(2) 0.45035(18) 0.49864(14) 0.0371(3) Uani 1 2 i d . . .
C11 C 0.2746(2) 0.27792(18) 0.49678(13) 0.0367(3) Uani 1 2 i d . . .
H11 H 0.3104 0.2393 0.4176 0.044 Uiso 1 2 i calc R . .
C12 C 0.24019(18) 0.15908(16) 0.60640(13) 0.0325(3) Uani 1 2 i d . . .
C13 C 0.1271(2) 0.4547(2) 0.85086(15) 0.0441(4) Uani 1 2 i d . . .
H13A H 0.1787 0.5654 0.8385 0.066 Uiso 1 2 i calc R . .
H13B H 0.1766 0.3746 0.9118 0.066 Uiso 1 2 i calc R . .
H13C H -0.0064 0.4664 0.8829 0.066 Uiso 1 2 i calc R . .
C14 C 0.2508(2) -0.02668(18) 0.59743(15) 0.0426(4) Uani 1 2 i d . . .
H14A H 0.2223 -0.0403 0.5200 0.064 Uiso 1 2 i calc R . .
H14B H 0.1624 -0.0857 0.6707 0.064 Uiso 1 2 i calc R . .
H14C H 0.3745 -0.0748 0.5958 0.064 Uiso 1 2 i calc R . .
C15 C 0.2931(3) 0.5769(2) 0.37824(16) 0.0556(5) Uani 1 2 i d . . .
H15A H 0.3496 0.5179 0.3063 0.083 Uiso 1 2 i calc R . .
H15B H 0.3754 0.6611 0.3811 0.083 Uiso 1 2 i calc R . .
H15C H 0.1768 0.6339 0.3690 0.083 Uiso 1 2 i calc R . .
N1 N 0.21115(16) -0.12943(14) 0.97881(11) 0.0339(3) Uani 1 2 i d . . .
N2 N 0.15487(16) 0.09799(14) 0.83676(11) 0.0351(3) Uani 1 2 i d . . .
H1N H 0.047(2) 0.107(2) 0.8954(16) 0.039(4) Uiso 1 2 i d . . .

loop_
_atom_site_aniso_label
_atom_site_aniso_U_11
_atom_site_aniso_U_22
_atom_site_aniso_U_33
_atom_site_aniso_U_23
_atom_site_aniso_U_13
_atom_site_aniso_U_12
C1 0.0446(8) 0.0386(8) 0.0367(8) 0.0057(6) -0.0117(6) 0.0007(6)
C2 0.0419(8) 0.0406(8) 0.0461(9) -0.0019(7) -0.0190(7) 0.0080(6)
C3 0.0314(7) 0.0371(7) 0.0420(8) -0.0135(6) -0.0110(6) 0.0018(6)
C4 0.0314(7) 0.0293(7) 0.0348(7) -0.0034(5) -0.0034(6) -0.0029(5)
C5 0.0317(7) 0.0247(6) 0.0287(7) -0.0040(5) -0.0048(5) -0.0004(5)
C6 0.0315(8) 0.0580(10) 0.0567(10) -0.0159(8) -0.0110(7) 0.0042(7)
C7 0.0257(6) 0.0255(6) 0.0301(7) 0.0017(5) -0.0037(5) -0.0008(5)
C8 0.0311(7) 0.0282(7) 0.0350(7) -0.0046(5) -0.0109(5) 0.0007(5)
C9 0.0407(8) 0.0221(6) 0.0447(8) 0.0002(6) -0.0136(6) -0.0037(5)
C10 0.0366(7) 0.0350(7) 0.0355(7) 0.0068(6) -0.0091(6) -0.0078(6)
C11 0.0382(7) 0.0402(8) 0.0286(7) -0.0047(6) -0.0036(6) -0.0050(6)
C12 0.0303(7) 0.0278(7) 0.0353(7) -0.0043(5) -0.0026(5) -0.0026(5)
C13 0.0551(9) 0.0383(8) 0.0425(8) -0.0121(7) -0.0182(7) 0.0053(7)
C14 0.0454(8) 0.0307(7) 0.0460(9) -0.0110(6) 0.0000(7) -0.0038(6)
C15 0.0618(11) 0.0510(10) 0.0450(9) 0.0165(8) -0.0134(8) -0.0090(8)
N1 0.0342(6) 0.0323(6) 0.0297(6) 0.0025(5) -0.0054(5) -0.0005(5)
N2 0.0291(6) 0.0322(6) 0.0320(6) 0.0046(5) 0.0028(5) 0.0035(5)

loop_
_atom_type_symbol
_atom_type_description
_atom_type_scat_dispersion_real
_atom_type_scat_dispersion_imag
_atom_type_scat_source
C C 0.0033 0.0016 'International Tables Vol C Tables 4.2.6.8 and 6.1.1.4'
H H 0.0000 0.0000 'International Tables Vol C Tables 4.2.6.8 and 6.1.1.4'
N N 0.0061 0.0033 'International Tables Vol C Tables 4.2.6.8 and 6.1.1.4'

loop_
_geom_angle_atom_site_label_1
_geom_angle_atom_site_label_2
_geom_angle_atom_site_label_3
_geom_angle
_geom_angle_site_symmetry_1
_geom_angle_site_symmetry_3
_geom_angle_publ_flag
N1 C1 C2 124.63(14) . . ?
C1 C2 C3 118.41(13) . . ?
C4 C3 C2 118.13(13) . . ?
C4 C3 C6 121.13(14) . . ?
C2 C3 C6 120.71(14) . . ?
C3 C4 C5 119.78(13) . . ?
N1 C5 N2 115.38(11) . . ?
N1 C5 C4 121.88(12) . . ?
N2 C5 C4 122.73(12) . . ?
C12 C7 C8 119.94(12) . . ?
C12 C7 N2 120.42(12) . . ?
C8 C7 N2 119.61(12) . . ?
C9 C8 C7 118.74(12) . . ?
C9 C8 C13 120.10(12) . . ?
C7 C8 C13 121.15(12) . . ?
C8 C9 C10 122.55(12) . . ?
C11 C10 C9 117.56(12) . . ?
C11 C10 C15 121.31(14) . . ?
C9 C10 C15 121.13(14) . . ?
C10 C11 C12 122.35(13) . . ?
C11 C12 C7 118.83(12) . . ?
C11 C12 C14 119.49(13) . . ?
C7 C12 C14 121.66(12) . . ?
C1 N1 C5 117.10(12) . . ?
C5 N2 C7 124.90(11) . . ?

loop_
_geom_bond_atom_site_label_1
_geom_bond_atom_site_label_2
_geom_bond_distance
_geom_bond_site_symmetry_2
_geom_bond_publ_flag
C1 N1 1.3387(19) . ?
C1 C2 1.370(2) . ?
C2 C3 1.391(2) . ?
C3 C4 1.375(2) . ?
C3 C6 1.505(2) . ?
C4 C5 1.4038(19) . ?
C5 N1 1.3404(17) . ?
C5 N2 1.3628(17) . ?
C7 C12 1.3968(19) . ?
C7 C8 1.4032(18) . ?
C7 N2 1.4186(17) . ?
C8 C9 1.3820(19) . ?
C8 C13 1.5026(19) . ?
C9 C10 1.383(2) . ?
C10 C11 1.382(2) . ?
C10 C15 1.507(2) . ?
C11 C12 1.3880(19) . ?
C12 C14 1.5066(19) . ?

loop_
_cod_related_entry_id
_cod_related_entry_database
_cod_related_entry_code
1 ChemSpider 30653916
